data_7206529
loop_
_publ_author_name
'Martins, Felipe T.'
'deLima, Patr\'icia V.'
'Azarias, Lilian C.'
'de Abreu, Polyana J.'
'Neves, Person P.'
'Legendre, Alexandre O.'
'de Andrade, Fabiano M.'
'de Oliveira, Guilherme R.'
'Ellena, Javier'
'Doriguetto, Ant\^onio C.'

_publ_section_title
;
 Increasing the symmetry of drug crystals: a monoclinic conformational
 polymorph of the platelet antiaggregating agent ticlopidine
 hydrochloride
;
_journal_issue 19
_journal_name_full CrystEngComm
_journal_page_first 5737
_journal_paper_doi 10.1039/c1ce05453h
_journal_volume 13
_journal_year 2011
_chemical_formula_sum 'C14 H15 Cl2 N S'
_chemical_formula_weight 300.23
_chemical_name_common 'ticlopidine hydrochloride form II'
_chemical_name_systematic
;
5-[(2-Chlorophenyl)methyl]-4,5,6,7-tetrahydrothieno[3,2-c]pyridine hydrochloride
;
_space_group_IT_number 14
_symmetry_cell_setting monoclinic
_symmetry_space_group_name_Hall '-P 2ybc'
_symmetry_space_group_name_H-M 'P 1 21/c 1'
_atom_sites_solution_hydrogens geom
_atom_sites_solution_primary direct
_atom_sites_solution_secondary difmap
_audit_creation_method SHELXL-97
_cell_angle_alpha 90
_cell_angle_beta 101.040(2)
_cell_angle_gamma 90
_cell_formula_units_Z 4
_cell_length_a 5.4410(2)
_cell_length_b 12.2260(4)
_cell_length_c 21.7050(7)
_cell_measurement_reflns_used 2647
_cell_measurement_temperature 298(2)
_cell_measurement_theta_max 27.103
_cell_measurement_theta_min 2.91
_cell_volume 1417.13(8)
_computing_cell_refinement 'HKL Scalepack (Otwinowski & Minor 1997)'
_computing_data_collection 'Collect (Bruker AXS BV, 1997-2004)'
_computing_data_reduction 'HKL Denzo and Scalepack (Otwinowski & Minor 1997)'
_computing_structure_refinement 'SHELXL-97 (Sheldrick, 2008)'
_diffrn_ambient_temperature 298(2)
_diffrn_detector_area_resol_mean 9
_diffrn_measured_fraction_theta_full 0.99
_diffrn_measured_fraction_theta_max 0.934
_diffrn_measurement_device '95mm CCD camera on \k-goniostat'
_diffrn_measurement_device_type KappaCCD
_diffrn_measurement_method CCD
_diffrn_orient_matrix_type 'by Bruker AXS Collect from scalepack cell'
_diffrn_orient_matrix_UB_11 0.0037711
_diffrn_orient_matrix_UB_12 -0.0149656
_diffrn_orient_matrix_UB_13 0.0461128
_diffrn_orient_matrix_UB_21 -0.1840327
_diffrn_orient_matrix_UB_22 -0.0022847
_diffrn_orient_matrix_UB_23 -0.0020919
_diffrn_orient_matrix_UB_31 0.0045288
_diffrn_orient_matrix_UB_32 -0.0803776
_diffrn_orient_matrix_UB_33 -0.0085263
_diffrn_radiation_monochromator graphite
_diffrn_radiation_type MoK\a
_diffrn_radiation_wavelength 0.71073
_diffrn_reflns_av_R_equivalents 0.0289
_diffrn_reflns_av_unetI/netI 0.0379
_diffrn_reflns_limit_h_max 6
_diffrn_reflns_limit_h_min -6
_diffrn_reflns_limit_k_max 14
_diffrn_reflns_limit_k_min -14
_diffrn_reflns_limit_l_max 26
_diffrn_reflns_limit_l_min -26
_diffrn_reflns_number 4993
_diffrn_reflns_theta_full 25
_diffrn_reflns_theta_max 25.95
_diffrn_reflns_theta_min 3.32
_exptl_absorpt_coefficient_mu 0.587
_exptl_absorpt_correction_type none
_exptl_crystal_density_diffrn 1.407
_exptl_crystal_density_method 'not measured'
_exptl_crystal_F_000 624
_exptl_crystal_size_max 0.548
_exptl_crystal_size_mid 0.091
_exptl_crystal_size_min 0.072
_refine_diff_density_max 0.297
_refine_diff_density_min -0.587
_refine_diff_density_rms 0.086
_refine_ls_extinction_method none
_refine_ls_goodness_of_fit_ref 1.109
_refine_ls_hydrogen_treatment mixed
_refine_ls_matrix_type full
_refine_ls_number_parameters 166
_refine_ls_number_reflns 2592
_refine_ls_number_restraints 0
_refine_ls_restrained_S_all 1.109
_refine_ls_R_factor_all 0.0703
_refine_ls_R_factor_gt 0.0533
_refine_ls_shift/su_max 0.001
_refine_ls_shift/su_mean 0
_refine_ls_structure_factor_coef Fsqd
_refine_ls_weighting_details 'calc w=1/[\s^2^(Fo^2^)+(0.0849P)^2^+0.8919P] where P=(Fo^2^+2Fc^2^)/3'
_refine_ls_weighting_scheme calc
_refine_ls_wR_factor_gt 0.1436
_refine_ls_wR_factor_ref 0.1624
_reflns_number_gt 2051
_reflns_number_total 2592
_reflns_threshold_expression >2\s(I)
_cod_data_source_file c1ce05453h.txt
_cod_data_source_block TiclopidineHCl_FormII
_cod_original_sg_symbol_H-M P21/c
_cod_database_code 7206529

loop_
_symmetry_equiv_pos_as_xyz
'x, y, z'
'-x, y+1/2, -z+1/2'
'-x, -y, -z'
'x, -y-1/2, z-1/2'

loop_
_atom_site_label
_atom_site_type_symbol
_atom_site_fract_x
_atom_site_fract_y
_atom_site_fract_z
_atom_site_U_iso_or_equiv
_atom_site_adp_type
_atom_site_occupancy
_atom_site_symmetry_multiplicity
_atom_site_calc_flag
_atom_site_refinement_flags
Cl1 Cl 0.63676(17) -0.05328(7) 0.89079(4) 0.0581(3) Uani 1 1 d .
Cl2 Cl 0.84134(15) -0.08474(6) 0.74151(4) 0.0525(3) Uani 1 1 d .
S1 S 0.6070(2) 0.12804(9) 0.53632(5) 0.0737(4) Uani 1 1 d .
N1 N 0.5338(5) 0.1240(2) 0.73950(13) 0.0448(6) Uani 1 1 d .
C2 C 0.6721(5) 0.2041(2) 0.64747(15) 0.0424(7) Uani 1 1 d .
C9 C 0.7152(7) 0.1538(3) 0.85269(16) 0.0499(8) Uani 1 1 d .
C10 C 0.8096(6) 0.0656(3) 0.89022(16) 0.0470(8) Uani 1 1 d .
C7 C 0.6572(6) 0.2199(3) 0.71452(16) 0.0457(7) Uani 1 1 d .
H7B H 0.5627 0.2858 0.7188 0.055 Uiso 1 1 calc R
H7A H 0.8247 0.2292 0.7391 0.055 Uiso 1 1 calc R
C1 C 0.5374(6) 0.1269(3) 0.61020(17) 0.0523(8) Uani 1 1 d .
C14 C 0.8549(8) 0.2507(3) 0.86075(18) 0.0629(10) Uani 1 1 d .
H14 H 0.7931 0.3125 0.8379 0.076 Uiso 1 1 calc R
C8 C 0.4801(6) 0.1467(3) 0.80398(18) 0.0565(9) Uani 1 1 d .
H8A H 0.3889 0.2151 0.8031 0.068 Uiso 1 1 calc R
H8B H 0.3748 0.089 0.8153 0.068 Uiso 1 1 calc R
C11 C 1.0408(7) 0.0708(3) 0.93016(17) 0.0572(9) Uani 1 1 d .
H11 H 1.1037 0.0096 0.9534 0.069 Uiso 1 1 calc R
C3 C 0.8281(6) 0.2663(3) 0.61556(16) 0.0502(8) Uani 1 1 d .
H3 H 0.9298 0.3233 0.634 0.06 Uiso 1 1 calc R
C6 C 0.2992(6) 0.0927(4) 0.6942(2) 0.0660(11) Uani 1 1 d .
H6A H 0.1902 0.1559 0.6859 0.079 Uiso 1 1 calc R
H6B H 0.2113 0.0365 0.7129 0.079 Uiso 1 1 calc R
C12 C 1.1778(8) 0.1662(4) 0.93564(18) 0.0674(11) Uani 1 1 d .
H12 H 1.334 0.1692 0.962 0.081 Uiso 1 1 calc R
C5 C 0.3566(7) 0.0507(3) 0.6330(2) 0.0686(11) Uani 1 1 d .
H5A H 0.4289 -0.0219 0.639 0.082 Uiso 1 1 calc R
H5B H 0.2032 0.046 0.6018 0.082 Uiso 1 1 calc R
C4 C 0.8130(8) 0.2339(3) 0.55536(18) 0.0620(10) Uani 1 1 d .
H4 H 0.9036 0.2654 0.5277 0.074 Uiso 1 1 calc R
C13 C 1.0831(9) 0.2567(4) 0.9020(2) 0.0731(12) Uani 1 1 d .
H13 H 1.1718 0.3222 0.9068 0.088 Uiso 1 1 calc R
H1 H 0.633(9) 0.065(4) 0.740(2) 0.088 Uiso 1 1 d .

loop_
_atom_site_aniso_label
_atom_site_aniso_U_11
_atom_site_aniso_U_22
_atom_site_aniso_U_33
_atom_site_aniso_U_23
_atom_site_aniso_U_13
_atom_site_aniso_U_12
Cl1 0.0662(6) 0.0431(5) 0.0685(6) 0.0107(4) 0.0219(4) -0.0016(4)
Cl2 0.0541(5) 0.0376(4) 0.0698(6) 0.0047(4) 0.0217(4) 0.0079(3)
S1 0.0999(8) 0.0622(7) 0.0530(6) -0.0009(4) -0.0005(5) -0.0095(6)
N1 0.0364(13) 0.0358(14) 0.0638(17) 0.0107(12) 0.0133(12) 0.0030(11)
C2 0.0407(15) 0.0350(16) 0.0509(17) 0.0037(13) 0.0071(13) 0.0040(12)
C9 0.0598(19) 0.0399(17) 0.057(2) 0.0039(14) 0.0293(16) 0.0074(14)
C10 0.0553(19) 0.0388(17) 0.0532(18) -0.0005(14) 0.0262(15) 0.0019(14)
C7 0.0477(17) 0.0369(16) 0.0552(19) 0.0060(14) 0.0165(14) -0.0013(13)
C1 0.0503(17) 0.0419(18) 0.060(2) 0.0090(15) -0.0003(15) -0.0030(15)
C14 0.096(3) 0.0414(19) 0.061(2) 0.0015(16) 0.039(2) -0.0002(19)
C8 0.0536(19) 0.051(2) 0.073(2) 0.0182(17) 0.0332(17) 0.0157(16)
C11 0.070(2) 0.060(2) 0.0459(19) -0.0012(16) 0.0230(17) 0.0012(18)
C3 0.0512(18) 0.0440(18) 0.057(2) 0.0061(15) 0.0138(15) -0.0032(14)
C6 0.0369(17) 0.070(3) 0.087(3) 0.025(2) 0.0010(17) -0.0079(16)
C12 0.076(3) 0.080(3) 0.050(2) -0.010(2) 0.0210(18) -0.013(2)
C5 0.060(2) 0.058(2) 0.078(3) 0.012(2) -0.0103(19) -0.0197(18)
C4 0.073(2) 0.062(2) 0.055(2) 0.0070(18) 0.0219(18) -0.0023(19)
C13 0.105(3) 0.066(3) 0.057(2) -0.016(2) 0.037(2) -0.030(2)

loop_
_atom_type_symbol
_atom_type_description
_atom_type_scat_dispersion_real
_atom_type_scat_dispersion_imag
_atom_type_scat_source
C C 0.0033 0.0016 'International Tables Vol C Tables 4.2.6.8 and 6.1.1.4'
H H 0 0 'International Tables Vol C Tables 4.2.6.8 and 6.1.1.4'
Cl Cl 0.1484 0.1585 'International Tables Vol C Tables 4.2.6.8 and 6.1.1.4'
S S 0.1246 0.1234 'International Tables Vol C Tables 4.2.6.8 and 6.1.1.4'
N N 0.0061 0.0033 'International Tables Vol C Tables 4.2.6.8 and 6.1.1.4'

loop_
_exptl_crystal_face_index_h
_exptl_crystal_face_index_k
_exptl_crystal_face_index_l
_exptl_crystal_face_perp_dist
0 1 0 0.033
0 -1 0 0.039
-1 0 0 0.257
1 0 0 0.291
0 0 -1 0.045
0 0 1 0.046

loop_
_geom_angle_atom_site_label_1
_geom_angle_atom_site_label_2
_geom_angle_atom_site_label_3
_geom_angle
C4 S1 C1 91.81(17)
C7 N1 C6 110.1(3)
C7 N1 C8 111.7(3)
C6 N1 C8 111.3(3)
C1 C2 C3 112.7(3)
C1 C2 C7 123.2(3)
C3 C2 C7 124.0(3)
C10 C9 C14 116.9(3)
C10 C9 C8 122.6(3)
C14 C9 C8 120.4(3)
C11 C10 C9 121.4(3)
C11 C10 Cl1 117.6(3)
C9 C10 Cl1 121.0(3)
C2 C7 N1 111.3(3)
C2 C1 C5 123.0(4)
C2 C1 S1 111.1(3)
C5 C1 S1 125.9(3)
C13 C14 C9 121.5(4)
C9 C8 N1 112.0(3)
C12 C11 C10 120.3(4)
C4 C3 C2 112.6(3)
N1 C6 C5 111.7(3)
C13 C12 C11 119.7(4)
C1 C5 C6 109.7(3)
C3 C4 S1 111.8(3)
C12 C13 C14 120.0(4)

loop_
_geom_bond_atom_site_label_1
_geom_bond_atom_site_label_2
_geom_bond_distance
Cl1 C10 1.732(3)
S1 C4 1.711(4)
S1 C1 1.717(4)
N1 C7 1.503(4)
N1 C6 1.504(5)
N1 C8 1.509(5)
C2 C1 1.361(5)
C2 C3 1.416(4)
C2 C7 1.485(5)
C9 C10 1.389(5)
C9 C14 1.400(5)
C9 C8 1.498(5)
C10 C11 1.386(5)
C1 C5 1.505(5)
C14 C13 1.387(6)
C11 C12 1.378(6)
C3 C4 1.353(5)
C6 C5 1.511(6)
C12 C13 1.371(6)
